data_7211363
loop_
_publ_author_name
'Jiang, Lu'
'Wang, Zhe'
'Bai, Shi-Qiang'
'Hor, T. S. Andy'

_publ_section_title
;
 Tuning the Zn(ii) coordination assembly by adjusting the spacers of
 2-pyridylthiomethyl functionalized 1,2,3-triazoles
;
_journal_issue 48
_journal_name_full CrystEngComm
_journal_page_first 10451
_journal_paper_doi 10.1039/c3ce41385c
_journal_volume 15
_journal_year 2013
_chemical_formula_sum 'C28 H26 Cl4 N10 S2 Zn2'
_chemical_formula_weight 839.25
_chemical_name_systematic
; 
 ? 
;
_space_group_IT_number 14
_symmetry_cell_setting monoclinic
_symmetry_space_group_name_Hall '-P 2yn'
_symmetry_space_group_name_H-M 'P 1 21/n 1'
_atom_sites_solution_hydrogens geom
_atom_sites_solution_primary direct
_atom_sites_solution_secondary difmap
_audit_creation_method SHELXL-97
_cell_angle_alpha 90.00
_cell_angle_beta 100.9140(10)
_cell_angle_gamma 90.00
_cell_formula_units_Z 2
_cell_length_a 8.9397(5)
_cell_length_b 17.7137(9)
_cell_length_c 10.9396(6)
_cell_measurement_reflns_used 6905
_cell_measurement_temperature 100(2)
_cell_measurement_theta_max 27.51
_cell_measurement_theta_min 2.22
_cell_volume 1701.01(16)
_computing_cell_refinement 'Bruker SMART'
_computing_data_collection 'Bruker SMART'
_computing_data_reduction 'Bruker SAINT'
_computing_molecular_graphics 'Bruker SHELXTL'
_computing_publication_material 'Bruker SHELXTL'
_computing_structure_refinement 'SHELXL-97 (Sheldrick, 1997)'
_computing_structure_solution 'SHELXS-97 (Sheldrick, 1990)'
_diffrn_ambient_temperature 100(2)
_diffrn_measured_fraction_theta_full 0.998
_diffrn_measured_fraction_theta_max 0.998
_diffrn_measurement_device_type 'CCD area detector'
_diffrn_measurement_method 'phi and omega scans'
_diffrn_radiation_monochromator graphite
_diffrn_radiation_source 'fine-focus sealed tube'
_diffrn_radiation_type MoK\a
_diffrn_radiation_wavelength 0.71073
_diffrn_reflns_av_R_equivalents 0.0249
_diffrn_reflns_av_sigmaI/netI 0.0261
_diffrn_reflns_limit_h_max 11
_diffrn_reflns_limit_h_min -11
_diffrn_reflns_limit_k_max 19
_diffrn_reflns_limit_k_min -23
_diffrn_reflns_limit_l_max 14
_diffrn_reflns_limit_l_min -13
_diffrn_reflns_number 11963
_diffrn_reflns_theta_full 27.49
_diffrn_reflns_theta_max 27.49
_diffrn_reflns_theta_min 2.22
_exptl_absorpt_coefficient_mu 1.885
_exptl_absorpt_correction_T_max 0.7043
_exptl_absorpt_correction_T_min 0.3521
_exptl_absorpt_correction_type multi-scan
_exptl_absorpt_process_details 'Sadabs, (Sheldrick 2001)'
_exptl_crystal_colour Colourless
_exptl_crystal_density_diffrn 1.639
_exptl_crystal_density_meas ?
_exptl_crystal_density_method 'not measured'
_exptl_crystal_description Block
_exptl_crystal_F_000 848
_exptl_crystal_size_max 0.70
_exptl_crystal_size_mid 0.30
_exptl_crystal_size_min 0.20
_refine_diff_density_max 0.507
_refine_diff_density_min -0.259
_refine_diff_density_rms 0.068
_refine_ls_extinction_method none
_refine_ls_goodness_of_fit_ref 1.043
_refine_ls_hydrogen_treatment constr
_refine_ls_matrix_type full
_refine_ls_number_parameters 208
_refine_ls_number_reflns 3905
_refine_ls_number_restraints 0
_refine_ls_restrained_S_all 1.043
_refine_ls_R_factor_all 0.0288
_refine_ls_R_factor_gt 0.0264
_refine_ls_shift/su_max 0.001
_refine_ls_shift/su_mean 0.000
_refine_ls_structure_factor_coef Fsqd
_refine_ls_weighting_details 'calc w=1/[\s^2^(Fo^2^)+(0.0304P)^2^+1.1292P] where P=(Fo^2^+2Fc^2^)/3'
_refine_ls_weighting_scheme calc
_refine_ls_wR_factor_gt 0.0654
_refine_ls_wR_factor_ref 0.0664
_reflns_number_gt 3603
_reflns_number_total 3905
_reflns_threshold_expression >2sigma(I)
_cod_data_source_file c3ce41385c.txt
_cod_data_source_block 9571
_cod_depositor_comments
;
The following automatic conversions were performed:

'_symmetry_cell_setting' value 'Monoclinic' changed to 'monoclinic'
according to /home/saulius/struct/CIF-dictionaries/cif_core.dic
dictionary named 'cif_core.dic' version 2.4.2 from
2011-04-26.

'_exptl_absorpt_correction_type' value 'Multi-scan'
changed to 'multi-scan' according to
/home/saulius/struct/CIF-dictionaries/cif_core.dic dictionary named
'cif_core.dic' version 2.4.2 from 2011-04-26.

Automatic conversion script
Id: cif_fix_values 1891 2012-01-12 08:04:46Z andrius 

The following automatic conversions were performed:

'_exptl_crystal_density_meas' value 'Not Measured' was changed to '?'
- the value is perceived as not measured.

Automatic conversion script
Id: cif_fix_values 3008 2015-01-20 13:52:24Z robertas 
;
_cod_original_sg_symbol_H-M P2(1)/n
_cod_database_code 7211363

loop_
_symmetry_equiv_pos_as_xyz
'x, y, z'
'-x+1/2, y+1/2, -z+1/2'
'-x, -y, -z'
'x-1/2, -y-1/2, z-1/2'

loop_
_atom_site_label
_atom_site_type_symbol
_atom_site_fract_x
_atom_site_fract_y
_atom_site_fract_z
_atom_site_U_iso_or_equiv
_atom_site_adp_type
_atom_site_occupancy
_atom_site_symmetry_multiplicity
_atom_site_calc_flag
_atom_site_refinement_flags
Zn1 Zn 0.23274(2) -0.002044(10) 0.790934(17) 0.01529(7) Uani 1 1 d .
Cl1 Cl 0.18277(5) -0.12354(2) 0.80995(4) 0.02128(10) Uani 1 1 d .
Cl2 Cl 0.10619(5) 0.08194(2) 0.88294(4) 0.01988(10) Uani 1 1 d .
S1 S 0.41909(5) 0.19764(2) 0.80337(4) 0.02110(10) Uani 1 1 d .
N1 N 0.46491(17) 0.00936(8) 0.83388(13) 0.0156(3) Uani 1 1 d .
N2 N 0.54360(16) -0.04628(8) 0.79546(13) 0.0164(3) Uani 1 1 d .
N3 N 0.68930(16) -0.02600(8) 0.82676(13) 0.0150(3) Uani 1 1 d .
N4 N 0.80085(17) -0.02141(9) 0.39582(13) 0.0182(3) Uani 1 1 d .
N5 N 0.71571(18) 0.20978(9) 0.79532(15) 0.0243(3) Uani 1 1 d .
C1 C 0.56077(19) 0.06489(9) 0.88767(15) 0.0156(3) Uani 1 1 d .
C2 C 0.70644(19) 0.04179(9) 0.88378(15) 0.0158(3) Uani 1 1 d .
H2 H 0.7988 0.0678 0.9145 0.019 Uiso 1 1 calc R
C3 C 0.5063(2) 0.13721(9) 0.93196(15) 0.0181(3) Uani 1 1 d .
H3A H 0.5933 0.1641 0.9831 0.022 Uiso 1 1 calc R
H3B H 0.4310 0.1265 0.9854 0.022 Uiso 1 1 calc R
C4 C 0.5753(2) 0.21171(9) 0.72686(17) 0.0197(3) Uani 1 1 d .
C5 C 0.5448(2) 0.22442(11) 0.59878(18) 0.0266(4) Uani 1 1 d .
H5 H 0.4430 0.2263 0.5536 0.032 Uiso 1 1 calc R
C6 C 0.6668(3) 0.23421(12) 0.53930(19) 0.0318(4) Uani 1 1 d .
H6 H 0.6503 0.2432 0.4522 0.038 Uiso 1 1 calc R
C7 C 0.8136(2) 0.23079(11) 0.6084(2) 0.0322(5) Uani 1 1 d .
H7 H 0.8994 0.2365 0.5696 0.039 Uiso 1 1 calc R
C8 C 0.8319(2) 0.21889(11) 0.7347(2) 0.0291(4) Uani 1 1 d .
H8 H 0.9327 0.2170 0.7818 0.035 Uiso 1 1 calc R
C9 C 0.80481(19) -0.07096(10) 0.78136(15) 0.0174(3) Uani 1 1 d .
H9A H 0.7834 -0.1253 0.7899 0.021 Uiso 1 1 calc R
H9B H 0.9065 -0.0600 0.8320 0.021 Uiso 1 1 calc R
C10 C 0.7591(3) 0.03080(11) 0.47113(17) 0.0280(4) Uani 1 1 d .
H10 H 0.7280 0.0791 0.4378 0.034 Uiso 1 1 calc R
C11 C 0.7595(3) 0.01729(11) 0.59541(18) 0.0281(4) Uani 1 1 d .
H11 H 0.7289 0.0558 0.6460 0.034 Uiso 1 1 calc R
C12 C 0.80462(18) -0.05270(10) 0.64613(15) 0.0164(3) Uani 1 1 d .
C13 C 0.8506(2) -0.10613(10) 0.56865(16) 0.0228(4) Uani 1 1 d .
H13 H 0.8846 -0.1544 0.6001 0.027 Uiso 1 1 calc R
C14 C 0.8467(2) -0.08843(11) 0.44483(16) 0.0233(4) Uani 1 1 d .
H14 H 0.8779 -0.1256 0.3924 0.028 Uiso 1 1 calc R

loop_
_atom_site_aniso_label
_atom_site_aniso_U_11
_atom_site_aniso_U_22
_atom_site_aniso_U_33
_atom_site_aniso_U_23
_atom_site_aniso_U_13
_atom_site_aniso_U_12
Zn1 0.01349(11) 0.01870(11) 0.01390(11) 0.00017(7) 0.00319(7) 0.00084(7)
Cl1 0.0187(2) 0.0188(2) 0.0249(2) -0.00058(15) 0.00056(15) -0.00225(15)
Cl2 0.01772(19) 0.0224(2) 0.0205(2) -0.00078(15) 0.00621(15) 0.00340(15)
S1 0.0196(2) 0.0212(2) 0.0232(2) 0.00570(16) 0.00587(16) 0.00493(16)
N1 0.0168(7) 0.0156(7) 0.0148(6) 0.0017(5) 0.0043(5) 0.0017(5)
N2 0.0155(6) 0.0179(7) 0.0165(7) 0.0011(5) 0.0045(5) 0.0016(5)
N3 0.0143(6) 0.0185(7) 0.0125(6) 0.0026(5) 0.0035(5) 0.0012(5)
N4 0.0179(7) 0.0226(7) 0.0142(7) -0.0010(6) 0.0032(5) 0.0006(6)
N5 0.0226(8) 0.0209(8) 0.0291(8) 0.0041(6) 0.0045(6) 0.0003(6)
C1 0.0182(8) 0.0178(8) 0.0111(7) 0.0027(6) 0.0036(6) 0.0004(6)
C2 0.0164(8) 0.0185(8) 0.0123(7) 0.0014(6) 0.0025(6) -0.0010(6)
C3 0.0213(8) 0.0184(8) 0.0149(7) 0.0006(6) 0.0045(6) 0.0013(7)
C4 0.0217(8) 0.0137(8) 0.0248(9) 0.0023(6) 0.0074(7) 0.0015(6)
C5 0.0287(10) 0.0261(10) 0.0250(9) 0.0043(7) 0.0054(7) 0.0041(8)
C6 0.0419(12) 0.0280(10) 0.0284(10) 0.0103(8) 0.0145(9) 0.0067(9)
C7 0.0316(10) 0.0233(10) 0.0466(12) 0.0118(9) 0.0202(9) 0.0057(8)
C8 0.0210(9) 0.0234(9) 0.0433(12) 0.0087(8) 0.0072(8) 0.0006(7)
C9 0.0170(8) 0.0202(8) 0.0161(8) 0.0018(6) 0.0057(6) 0.0056(6)
C10 0.0449(12) 0.0200(9) 0.0208(9) 0.0031(7) 0.0105(8) 0.0080(8)
C11 0.0436(12) 0.0227(9) 0.0209(9) -0.0005(7) 0.0132(8) 0.0080(8)
C12 0.0132(7) 0.0212(8) 0.0150(8) 0.0005(6) 0.0034(6) -0.0002(6)
C13 0.0273(9) 0.0214(9) 0.0194(8) 0.0018(7) 0.0036(7) 0.0091(7)
C14 0.0272(9) 0.0243(9) 0.0185(8) -0.0025(7) 0.0047(7) 0.0074(7)

loop_
_atom_type_symbol
_atom_type_description
_atom_type_scat_dispersion_real
_atom_type_scat_dispersion_imag
_atom_type_scat_source
C C 0.0033 0.0016 'International Tables Vol C Tables 4.2.6.8 and 6.1.1.4'
H H 0.0000 0.0000 'International Tables Vol C Tables 4.2.6.8 and 6.1.1.4'
N N 0.0061 0.0033 'International Tables Vol C Tables 4.2.6.8 and 6.1.1.4'
S S 0.1246 0.1234 'International Tables Vol C Tables 4.2.6.8 and 6.1.1.4'
Cl Cl 0.1484 0.1585 'International Tables Vol C Tables 4.2.6.8 and 6.1.1.4'
Zn Zn 0.2839 1.4301 'International Tables Vol C Tables 4.2.6.8 and 6.1.1.4'

loop_
_geom_angle_atom_site_label_1
_geom_angle_atom_site_label_2
_geom_angle_atom_site_label_3
_geom_angle
_geom_angle_site_symmetry_1
_geom_angle_site_symmetry_3
N1 Zn1 N4 99.17(6) . 3_656
N1 Zn1 Cl1 106.71(4) . .
N4 Zn1 Cl1 107.23(4) 3_656 .
N1 Zn1 Cl2 114.24(4) . .
N4 Zn1 Cl2 108.94(4) 3_656 .
Cl1 Zn1 Cl2 118.608(18) . .
C4 S1 C3 100.74(8) . .
N2 N1 C1 110.23(14) . .
N2 N1 Zn1 115.44(11) . .
C1 N1 Zn1 134.17(11) . .
N1 N2 N3 105.67(13) . .
N2 N3 C2 112.27(14) . .
N2 N3 C9 118.98(14) . .
C2 N3 C9 128.02(14) . .
C14 N4 C10 117.89(15) . .
C14 N4 Zn1 123.80(12) . 3_656
C10 N4 Zn1 117.92(12) . 3_656
C4 N5 C8 116.91(17) . .
N1 C1 C2 107.10(14) . .
N1 C1 C3 123.08(15) . .
C2 C1 C3 129.71(16) . .
N3 C2 C1 104.73(14) . .
C1 C3 S1 111.96(11) . .
N5 C4 C5 123.54(17) . .
N5 C4 S1 118.15(13) . .
C5 C4 S1 118.32(14) . .
C6 C5 C4 118.13(19) . .
C5 C6 C7 119.15(19) . .
C8 C7 C6 118.37(18) . .
N5 C8 C7 123.87(19) . .
N3 C9 C12 110.18(13) . .
N4 C10 C11 122.54(17) . .
C10 C11 C12 119.70(17) . .
C13 C12 C11 117.66(16) . .
C13 C12 C9 120.45(15) . .
C11 C12 C9 121.89(15) . .
C12 C13 C14 119.26(16) . .
N4 C14 C13 122.93(16) . .

loop_
_geom_bond_atom_site_label_1
_geom_bond_atom_site_label_2
_geom_bond_distance
_geom_bond_site_symmetry_2
Zn1 N1 2.0494(15) .
Zn1 N4 2.0504(14) 3_656
Zn1 Cl1 2.2158(5) .
Zn1 Cl2 2.2220(4) .
S1 C4 1.7766(18) .
S1 C3 1.8215(17) .
N1 N2 1.3246(19) .
N1 C1 1.363(2) .
N2 N3 1.3319(19) .
N3 C2 1.349(2) .
N3 C9 1.463(2) .
N4 C14 1.335(2) .
N4 C10 1.338(2) .
N4 Zn1 2.0504(14) 3_656
N5 C4 1.335(2) .
N5 C8 1.344(2) .
C1 C2 1.373(2) .
C1 C3 1.484(2) .
C4 C5 1.394(3) .
C5 C6 1.383(3) .
C6 C7 1.386(3) .
C7 C8 1.376(3) .
C9 C12 1.514(2) .
C10 C11 1.380(3) .
C11 C12 1.387(3) .
C12 C13 1.384(2) .
C13 C14 1.384(2) .
